data_1510302
loop_
_publ_author_name
'Trill, H.'
'Niepmann, D.'
'Mosel, B.D.'
'Kussmann, D.'
'Poettgen, R.'
'Hoffmann, R.D.'

_publ_section_title
;
 Transition metal tin ordering in Sr Pt Sn, Sr Au Sn and Ba Au Sn and
 119Sn Moessbauer spectroscopy of Ca Pd Sn, Ca Pt Sn and Sr Au Sn
;
_journal_name_full 'Solid State Sciences'
_journal_page_first 481
_journal_page_last 487
_journal_paper_doi 10.1016/S1293-2558(02)01284-0
_journal_volume 4
_journal_year 2002
_chemical_formula_sum 'Au Sn Sr'
_chemical_name_systematic 'Sr Au Sn'
_space_group_IT_number 62
_symmetry_space_group_name_Hall '-P 2ac 2n'
_symmetry_space_group_name_H-M 'P n m a'
_cell_angle_alpha 90
_cell_angle_beta 90
_cell_angle_gamma 90
_cell_formula_units_Z 12
_cell_length_a 23.414
_cell_length_b 4.818
_cell_length_c 8.267
_cell_volume 932.589
_citation_journal_id_ASTM SSSCFJ
_cod_data_source_file gold_368.cif
_cod_data_source_block Au1Sn1Sr1
_cod_original_cell_volume 932.5891
_cod_original_formula_sum 'Au1 Sn1 Sr1'
_cod_database_code 1510302

loop_
_symmetry_equiv_pos_as_xyz
x,y,z
-x+1/2,-y,z+1/2
x+1/2,-y+1/2,-z+1/2
-x,y+1/2,-z
-x,-y,-z
x-1/2,y,-z-1/2
-x-1/2,y-1/2,z-1/2
x,-y-1/2,z

loop_
_atom_site_label
_atom_site_type_symbol
_atom_site_fract_x
_atom_site_fract_y
_atom_site_fract_z
_atom_site_occupancy
_atom_site_U_iso_or_equiv
Sr3 Sr 0.3331 0.25 0.707 1 0.0
Sn1 Sn 0.06622 0.25 0.0853 1 0.0
Au1 Au 0.09378 0.25 0.4131 1 0.0
Au3 Au 0.43303 0.25 0.416 1 0.0
Sn2 Sn 0.2688 0.25 0.0829 1 0.0
Sn3 Sn 0.3984 0.25 0.0838 1 0.0
Sr2 Sr 0.1661 0.25 0.7911 1 0.0
Au2 Au 0.23876 0.25 0.4126 1 0.0
Sr1 Sr 0.0022 0.25 0.7111 1 0.0
